data_2008786
loop_
_publ_author_name
'S. Rajashree'
'G. Aravamudan'
'Kandasamy Sivakumar'

_publ_section_title
;The first mixed iodide--dithiocarbamate complex of selenium(II):
 <i>catena</i>-poly[[(di-<i>n</i>-propyldithiocarbamato-<i>S</i>,<i>S</i>')selenium(II)]-\m-iodo]
;
_journal_issue 8
_journal_name_full 'Acta Crystallographica Section C'
_journal_page_first 1320
_journal_page_last 1322
_journal_paper_doi 10.1107/S0108270199003996
_journal_volume 55
_journal_year 1999
_chemical_formula_iupac '[Se I (C7 H14 N1 S2)]'
_chemical_formula_moiety 'Se(S2 C N C6 H14)I'
_chemical_formula_sum 'C7 H14 I N S2 Se'
_chemical_formula_weight 382.17
_chemical_name_common iodo(di-n-propyldithiocarbamato)selenium(II)
_chemical_name_systematic
;
catena-\m-iodo-(di-n-propyldithiocarbamato)selenium(II)
;
_space_group_IT_number 19
_symmetry_cell_setting orthorhombic
_symmetry_space_group_name_Hall 'P 2ac 2ab'
_symmetry_space_group_name_H-M 'P 21 21 21'
_audit_creation_method SHELXL-97
_cell_angle_alpha 90.00
_cell_angle_beta 90.00
_cell_angle_gamma 90.00
_cell_formula_units_Z 4
_cell_length_a 6.905(3)
_cell_length_b 11.050(6)
_cell_length_c 16.835(2)
_cell_measurement_reflns_used 36
_cell_measurement_temperature 293(2)
_cell_measurement_theta_max 25
_cell_measurement_theta_min 8
_cell_volume 1284.5(9)
_computing_cell_refinement XSCANS
_computing_data_collection 'XSCANS (Siemens, 1994)'
_computing_data_reduction XSCANS
_computing_molecular_graphics 'ORTEPII (Johnson, 1976)'
_computing_publication_material SHELXL97
_computing_structure_refinement 'SHELXL97 (Sheldrick, 1997)'
_computing_structure_solution 'SHELXS86 (Sheldrick, 1985)'
_diffrn_ambient_temperature 293(2)
_diffrn_measured_fraction_theta_full .966
_diffrn_measured_fraction_theta_max .966
_diffrn_measurement_device_type 'Siemens P4'
_diffrn_measurement_method \q-2\q
_diffrn_radiation_monochromator graphite
_diffrn_radiation_source 'fine-focus sealed tube'
_diffrn_radiation_type MoK\a
_diffrn_radiation_wavelength 0.71069
_diffrn_reflns_av_sigmaI/netI 0.0349
_diffrn_reflns_limit_h_max 8
_diffrn_reflns_limit_h_min 0
_diffrn_reflns_limit_k_max 13
_diffrn_reflns_limit_k_min 0
_diffrn_reflns_limit_l_max 20
_diffrn_reflns_limit_l_min 0
_diffrn_reflns_number 1279
_diffrn_reflns_theta_full 24.97
_diffrn_reflns_theta_max 24.97
_diffrn_reflns_theta_min 2.20
_diffrn_standards_decay_% 0
_diffrn_standards_interval_count 97
_diffrn_standards_number 3
_exptl_absorpt_coefficient_mu 5.609
_exptl_absorpt_correction_T_max 0.510
_exptl_absorpt_correction_T_min 0.374
_exptl_absorpt_correction_type '\y scan'
_exptl_absorpt_process_details '(XSCANS; Siemens, 1994)'
_exptl_crystal_colour red-brown
_exptl_crystal_density_diffrn 1.976
_exptl_crystal_density_method 'not measured'
_exptl_crystal_description needle
_exptl_crystal_F_000 728
_exptl_crystal_size_max 0.42
_exptl_crystal_size_mid 0.12
_exptl_crystal_size_min 0.12
_refine_diff_density_max .392
_refine_diff_density_min -.513
_refine_ls_abs_structure_details 'Flack (1983)'
_refine_ls_abs_structure_Flack 0.00(4)
_refine_ls_extinction_method none
_refine_ls_goodness_of_fit_ref 1.092
_refine_ls_hydrogen_treatment mixed
_refine_ls_matrix_type full
_refine_ls_number_parameters 109
_refine_ls_number_reflns 1279
_refine_ls_number_restraints 0
_refine_ls_restrained_S_all 1.092
_refine_ls_R_factor_all 0.051
_refine_ls_R_factor_gt 0.035
_refine_ls_shift/su_max <0.001
_refine_ls_shift/su_mean 0.000
_refine_ls_structure_factor_coef Fsqd
_refine_ls_weighting_details 'w = 1/[\s^2^(Fo^2^)+(0.0496P)^2^+1.4891P] where P = (Fo^2^+2Fc^2^)/3'
_refine_ls_weighting_scheme calc
_refine_ls_wR_factor_ref 0.094
_reflns_number_gt 1037
_reflns_number_total 1279
_reflns_threshold_expression I>2\s(I)
_cod_data_source_file gd1008.cif
_cod_data_source_block seli
_cod_depositor_comments
;
The following automatic conversions were performed:

'_refine_ls_weighting_scheme' value 'calc w =
1/[\s^2^(Fo^2^)+(0.0496P)^2^+1.4891P] where P = (Fo^2^+2Fc^2^)/3' was
changed to 'calc'. New tag '_refine_ls_weighting_details' was
created. The value of the new tag was set to 'w =
1/[\s^2^(Fo^2^)+(0.0496P)^2^+1.4891P] where P = (Fo^2^+2Fc^2^)/3'.

Automatic conversion script
Id: cif_fix_values 3143 2015-03-26 13:38:13Z robertas 
;
_cod_original_formula_sum 'C7 H14 I1 N1 S2 Se1'
_cod_database_code 2008786
_cod_database_fobs_code 2008786

loop_
_symmetry_equiv_pos_as_xyz
'x, y, z'
'-x+1/2, -y, z+1/2'
'-x, y+1/2, -z+1/2'
'x+1/2, -y+1/2, -z'

loop_
_atom_site_label
_atom_site_fract_x
_atom_site_fract_y
_atom_site_fract_z
_atom_site_U_iso_or_equiv
_atom_site_adp_type
_atom_site_calc_flag
_atom_site_refinement_flags
_atom_site_occupancy
_atom_site_disorder_assembly
_atom_site_disorder_group
_atom_site_type_symbol
I -1.10326(10) 0.79420(7) 0.36605(4) 0.0579(3) Uani d . 1 . . I
Se -0.75544(17) 0.67240(10) 0.45371(6) 0.0537(3) Uani d . 1 . . Se
S1 -0.4801(4) 0.5562(3) 0.46094(16) 0.0537(7) Uani d . 1 . . S
S2 -0.7226(4) 0.6006(3) 0.32763(16) 0.0505(7) Uani d . 1 . . S
N1 -0.3961(13) 0.4716(7) 0.3157(5) 0.046(2) Uani d . 1 . . N
C1 -0.5136(15) 0.5314(9) 0.3604(6) 0.044(2) Uani d . 1 . . C
C2 -0.2026(17) 0.4264(10) 0.3455(7) 0.058(3) Uani d . 1 . . C
H2A -0.1575 0.4790 0.3877 0.069 Uiso calc R 1 . . H
H2B -0.1089 0.4299 0.3026 0.069 Uiso calc R 1 . . H
C3 -0.215(3) 0.3007(13) 0.3756(8) 0.090(5) Uani d . 1 . . C
H3A -0.2636 0.2478 0.3342 0.108 Uiso calc R 1 . . H
H3B -0.3037 0.2972 0.4202 0.108 Uiso calc R 1 . . H
C4 -0.018(4) 0.2597(19) 0.4012(11) 0.157(10) Uani d . 1 . . C
H4A -0.0257 0.1782 0.4208 0.235 Uiso calc R 1 . . H
H4B 0.0289 0.3119 0.4424 0.235 Uiso calc R 1 . . H
H4C 0.0688 0.2626 0.3567 0.235 Uiso calc R 1 . . H
C5 -0.4382(16) 0.4525(9) 0.2302(6) 0.046(3) Uani d . 1 . . C
H5A -0.5773 0.4496 0.2223 0.056 Uiso calc R 1 . . H
H5B -0.3845 0.3755 0.2134 0.056 Uiso calc R 1 . . H
C6 -0.353(2) 0.5535(11) 0.1799(7) 0.063(3) Uani d . 1 . . C
H6A -0.2123 0.5501 0.1819 0.075 Uiso calc R 1 . . H
H6B -0.3937 0.6314 0.2004 0.075 Uiso calc R 1 . . H
C7 -0.421(2) 0.5384(12) 0.0951(7) 0.076(4) Uani d . 1 . . C
H7A -0.3684 0.6020 0.0628 0.114 Uiso calc R 1 . . H
H7B -0.5601 0.5421 0.0935 0.114 Uiso calc R 1 . . H
H7C -0.3787 0.4615 0.0750 0.114 Uiso calc R 1 . . H

loop_
_atom_site_aniso_label
_atom_site_aniso_U_11
_atom_site_aniso_U_22
_atom_site_aniso_U_33
_atom_site_aniso_U_12
_atom_site_aniso_U_13
_atom_site_aniso_U_23
I 0.0529(4) 0.0712(5) 0.0496(4) 0.0108(4) -0.0040(4) -0.0005(4)
Se 0.0550(6) 0.0522(6) 0.0539(6) -0.0014(6) 0.0140(6) -0.0005(5)
S1 0.0556(16) 0.0597(17) 0.0459(15) 0.0047(14) -0.0049(14) 0.0006(13)
S2 0.0440(15) 0.0637(17) 0.0437(14) 0.0024(15) -0.0018(13) -0.0013(13)
N1 0.046(5) 0.050(5) 0.043(4) 0.008(5) -0.002(5) -0.004(4)
C1 0.044(6) 0.044(6) 0.043(5) -0.010(5) 0.004(6) -0.003(5)
C2 0.059(7) 0.059(7) 0.056(7) 0.013(6) -0.004(6) -0.001(6)
C3 0.118(12) 0.086(10) 0.067(8) 0.034(10) -0.008(9) -0.013(9)
C4 0.23(2) 0.158(19) 0.086(12) 0.124(19) -0.032(16) 0.005(12)
C5 0.051(7) 0.044(6) 0.044(5) -0.007(5) 0.001(5) -0.004(5)
C6 0.070(9) 0.068(7) 0.050(6) -0.001(7) 0.002(7) 0.007(6)
C7 0.081(10) 0.094(10) 0.053(7) 0.014(9) 0.000(8) 0.019(7)

loop_
_atom_type_symbol
_atom_type_description
_atom_type_scat_dispersion_real
_atom_type_scat_dispersion_imag
_atom_type_scat_source
I I -.4742 1.8119 'International Tables Vol C Tables 4.2.6.8 and 6.1.1.4'
Se Se -.0929 2.2259 'International Tables Vol C Tables 4.2.6.8 and 6.1.1.4'
C C .0033 .0016 'International Tables Vol C Tables 4.2.6.8 and 6.1.1.4'
H H .0000 .0000 'International Tables Vol C Tables 4.2.6.8 and 6.1.1.4'
N N .0061 .0033 'International Tables Vol C Tables 4.2.6.8 and 6.1.1.4'
S S .1246 .1234 'International Tables Vol C Tables 4.2.6.8 and 6.1.1.4'

loop_
_geom_angle_atom_site_label_1
_geom_angle_atom_site_label_2
_geom_angle_atom_site_label_3
_geom_angle_site_symmetry_3
_geom_angle
_geom_angle_publ_flag
S2 Se S1 . 76.84(11) yes
S2 Se I . 77.66(8) yes
S1 Se I . 154.43(8) ?
S2 Se I 4_566 151.94(9) ?
S1 Se I 4_566 75.23(8) yes
I Se I 4_566 130.11(4) yes
C1 S1 Se . 85.8(4) yes
C1 S2 Se . 86.5(4) yes
C1 N1 C5 . 121.1(9) ?
C1 N1 C2 . 122.0(9) ?
C5 N1 C2 . 116.6(9) ?
N1 C1 S2 . 124.5(8) ?
N1 C1 S1 . 124.7(8) ?
S2 C1 S1 . 110.8(6) yes
N1 C2 C3 . 111.9(11) ?
C2 C3 C4 . 109.3(16) ?
N1 C5 C6 . 111.1(9) ?
C5 C6 C7 . 108.8(10) ?

loop_
_geom_bond_atom_site_label_1
_geom_bond_atom_site_label_2
_geom_bond_site_symmetry_2
_geom_bond_distance
_geom_bond_publ_flag
I Se . 3.124(2) yes
Se S2 . 2.277(3) yes
Se S1 . 2.298(3) yes
Se I 4_566 3.2320(10) yes
S1 C1 . 1.729(11) yes
S2 C1 . 1.725(11) yes
N1 C1 . 1.290(13) ?
N1 C5 . 1.482(13) ?
N1 C2 . 1.512(14) ?
C2 C3 . 1.481(18) ?
C3 C4 . 1.50(3) ?
C5 C6 . 1.520(15) ?
C6 C7 . 1.515(17) ?
